data_7206074
loop_
_publ_author_name
'M\'inguez Espallargas, Guillermo'
'Florence, Alastair J.'
'van de Streek, Jacco'
'Brammer, Lee'

_publ_section_title
;
 Different structural destinations: comparing reactions of
 [CuBr2(3-Brpy)2] crystals with HBr and HCl gas
;
_journal_issue 13
_journal_name_full CrystEngComm
_journal_page_first 4400
_journal_paper_doi 10.1039/c1ce05222e
_journal_volume 13
_journal_year 2011
_chemical_compound_source 'see text'
_chemical_formula_moiety '2(C5 H5 Br N), Br4 Cu'
_chemical_formula_sum 'C10 H10 Br6 Cu N2'
_chemical_formula_weight 701.15
_chemical_name_systematic ?
_space_group_IT_number 2
_symmetry_cell_setting triclinic
_symmetry_Int_Tables_number 2
_symmetry_space_group_name_Hall '-P 1'
_symmetry_space_group_name_H-M 'P -1'
_cell_angle_alpha 89.77059(71)
_cell_angle_beta 89.47647(62)
_cell_angle_gamma 79.11889(68)
_cell_formula_units_Z 2
_cell_length_a 6.585083(72)
_cell_length_b 8.604378(94)
_cell_length_c 16.26256(17)
_cell_measurement_temperature 298
_cell_volume 904.839(17)
_computing_data_collection 'DIFFRAC plus XRD Commander (Kienle & Jacob, 2003)'
_computing_data_reduction 'DASH (David et al., 2001)'
_computing_publication_material 'enCifer (Cambridge Crystallographic Data Centre, 2004)'
_computing_structure_refinement 'Topas (Coelho, 2003)'
_computing_structure_solution 'DASH (David et al., 2001)'
_diffrn_ambient_temperature 298
_diffrn_detector '1D linear PSD'
_diffrn_detector_type 'Bruker Vantec, microgap linear PSD'
_diffrn_measurement_device_type 'Bruker AXS D8 Advance'
_diffrn_radiation_monochromator 'primary focussing, Ge 111'
_diffrn_radiation_probe x-ray
_diffrn_radiation_type 'Cu K\a~1~'
_diffrn_radiation_wavelength 1.54056
_diffrn_reflns_limit_h_max 14
_diffrn_reflns_limit_h_min 0
_diffrn_reflns_limit_k_max 5
_diffrn_reflns_limit_k_min -5
_diffrn_reflns_limit_l_max 6
_diffrn_reflns_limit_l_min -6
_diffrn_reflns_number 951
_diffrn_source 'sealed X-ray tube'
_diffrn_source_target Cu
_diffrn_source_type 'Bruker-AXS D8'
_exptl_absorpt_coefficient_mu 17.135
_exptl_absorpt_correction_type none
_exptl_crystal_density_diffrn 2.573
_exptl_crystal_density_method 'Not Measured'
_exptl_crystal_F_000 646
_pd_char_colour green
_pd_char_particle_morphology 'visual estimate, prisms'
_pd_instr_location 'Solid-State Research Group, University of Strathclyde, Glasgow, U.K.'
_pd_meas_2theta_range_inc 0.017
_pd_meas_2theta_range_max 75.0
_pd_meas_2theta_range_min 3.0
_pd_meas_number_of_points 4235
_pd_meas_scan_method step
_pd_prep_temperature 298
_pd_proc_ls_background_function
;
Chebyshev polynomial
;
_pd_proc_ls_pref_orient_corr
; 
A spherical harmonics-based preferred orientation correction 
was applied with Topas during the Rietveld refinement.
;
_pd_proc_ls_profile_function
;   
Fundamental parameters with axial divergence correction
;
_pd_proc_ls_prof_R_factor 0.0331
_pd_proc_ls_prof_wR_expected 0.0125
_pd_proc_ls_prof_wR_factor 0.0412
_pd_spec_mounting '0.7 mm borosilicate capillary'
_pd_spec_mount_mode transmission
_pd_spec_shape cylinder
_pd_spec_size_axial 12
_pd_spec_size_equat 0.7
_refine_ls_extinction_method none
_refine_ls_goodness_of_fit_all 3.292
_refine_ls_hydrogen_treatment refxyz
_refine_ls_matrix_type sparse
_refine_ls_number_constraints 72
_refine_ls_number_parameters 49
_refine_ls_number_restraints 4
_refine_ls_shift/su_max 0.005
_refine_ls_weighting_details 1/\s(Y~obs~)^2^
_refine_ls_weighting_scheme sigma
_cod_data_source_file 2_structure-determination.cif
_cod_data_source_block 2
_cod_original_cell_volume 904.838(17)
_cod_database_code 7206074

loop_
_symmetry_equiv_pos_site_id
_symmetry_equiv_pos_as_xyz
1 x,y,z
2 -x,-y,-z

loop_
_atom_site_label
_atom_site_type_symbol
_atom_site_thermal_displace_type
_atom_site_fract_x
_atom_site_fract_y
_atom_site_fract_z
_atom_site_occupancy
_atom_site_U_iso_or_equiv
_atom_site_calc_flag
_atom_site_refinement_flags
Cu1 Cu Uiso 0.68559(24) 0.79433(13) 0.757560(66) 1.000 0.0136 . .
Br1 Br Uiso 0.51434(39) 0.92786(31) 0.64097(10) 1.000 0.0136 . .
Br2 Br Uiso 0.58338(41) 0.75972(34) 0.895694(86) 1.000 0.0136 . .
Br3 Br Uiso 0.90673(25) 0.97738(18) 0.78468(19) 1.000 0.0136 . .
Br4 Br Uiso 0.74500(44) 0.52740(16) 0.70921(14) 1.000 0.0136 . .
N11 N Uiso 1.39833 0.14713 0.86737 1.000 0.0136 . .
H11 H Uiso 1.50304 0.0457425 0.861463 1.000 0.0163 . .
C12 C Uiso 1.22505 0.14486 0.91062 1.000 0.0136 . .
H12 H Uiso 1.19958 0.0359873 0.938982 1.000 0.0163 . .
C13 C Uiso 1.07901 0.28186 0.91891 1.000 0.0136 . .
Br13 Br Uiso 0.83966 0.26879 0.9818 1.000 0.0136 . .
C14 C Uiso 1.11073 0.41981 0.88269 1.000 0.0136 . .
H14 H Uiso 0.996393 0.527633 0.888725 1.000 0.0163 . .
C15 C Uiso 1.29304 0.41866 0.83792 1.000 0.0136 . .
H15 H Uiso 1.32152 0.525564 0.808324 1.000 0.0163 . .
C16 C Uiso 1.43799 0.27815 0.83178 1.000 0.0136 . .
H16 H Uiso 1.58161 0.275526 0.798363 1.000 0.0163 . .
N21 N Uiso -0.11656 0.14147 0.59837 1.000 0.0136 . .
H21 H Uiso -0.191388 0.0818437 0.638465 1.000 0.0163 . .
C22 C Uiso 0.04272 0.21104 0.62506 1.000 0.0136 . .
H22 H Uiso 0.0899396 0.202675 0.688791 1.000 0.0163 . .
C23 C Uiso 0.14097 0.29219 0.56793 1.000 0.0136 . .
Br23 Br Uiso 0.36175 0.38982 0.60307 1.000 0.0136 . .
C24 C Uiso 0.08585 0.30242 0.48766 1.000 0.0136 . .
H24 H Uiso 0.165351 0.365133 0.443707 1.000 0.0163 . .
C25 C Uiso -0.06912 0.233 0.46437 1.000 0.0136 . .
H25 H Uiso -0.114642 0.240139 0.400436 1.000 0.0163 . .
C26 C Uiso -0.1728 0.15286 0.51869 1.000 0.0136 . .
H26 H Uiso -0.299007 0.0990848 0.497705 1.000 0.0163 . .

loop_
_atom_type_symbol
_atom_type_description
_atom_type_scat_source
N N 'International Tables Vol C Table 6.1.1.4'
Cu Cu 'International Tables Vol C Table 6.1.1.4'
Br Br 'International Tables Vol C Table 6.1.1.4'
H H 'International Tables Vol C Table 6.1.1.4'
C C 'International Tables Vol C Table 6.1.1.4'

loop_
_geom_angle_atom_site_label_1
_geom_angle_atom_site_label_2
_geom_angle_atom_site_label_3
_geom_angle
_geom_angle_site_symmetry_1
_geom_angle_site_symmetry_2
_geom_angle_site_symmetry_3
_geom_angle_publ_flag
C12 N11 C16 122.55 . . . no
N11 C12 C13 119.69 . . . no
Br13 C13 C12 116.99 . . . no
Br13 C13 C14 122.80 . . . no
C12 C13 C14 120.21 . . . no
C13 C14 C15 118.84 . . . no
C14 C15 C16 119.21 . . . no
N11 C16 C15 119.48 . . . no
C12 N11 H11 118.73 . . . no
C16 N11 H11 118.72 . . . no
N11 C12 H12 120.15 . . . no
C13 C12 H12 120.16 . . . no
C13 C14 H14 120.58 . . . no
C15 C14 H14 120.58 . . . no
C14 C15 H15 120.40 . . . no
C16 C15 H15 120.40 . . . no
N11 C16 H16 120.26 . . . no
C15 C16 H16 120.26 . . . no
C22 N21 C26 120.11 . . . no
N21 C22 C23 118.04 . . . no
Br23 C23 C22 118.99 . . . no
Br23 C23 C24 119.12 . . . no
C22 C23 C24 121.89 . . . no
C23 C24 C25 118.11 . . . no
C24 C25 C26 122.23 . . . no
N21 C26 C25 119.61 . . . no
C22 N21 H21 119.95 . . . no
C26 N21 H21 119.94 . . . no
N21 C22 H22 120.98 . . . no
C23 C22 H22 120.98 . . . no
C23 C24 H24 120.95 . . . no
C25 C24 H24 120.94 . . . no
C24 C25 H25 118.88 . . . no
C26 C25 H25 118.88 . . . no
N21 C26 H26 120.20 . . . no
C25 C26 H26 120.20 . . . no
Br1 Cu1 Br2 133.74(10) . . . no
Br1 Cu1 Br3 97.34(10) . . . no
Br1 Cu1 Br4 100.08(9) . . . no
Br2 Cu1 Br3 97.11(10) . . . no
Br2 Cu1 Br4 101.00(9) . . . no
Br3 Cu1 Br4 133.58(10) . . . no

loop_
_geom_bond_atom_site_label_1
_geom_bond_atom_site_label_2
_geom_bond_distance
_geom_bond_site_symmetry_1
_geom_bond_site_symmetry_2
_geom_bond_publ_flag
Br13 C13 1.8920 . . no
N11 C12 1.3382 . . no
N11 C16 1.3332 . . no
C12 C13 1.3797 . . no
C13 C14 1.3731 . . no
C14 C15 1.3968 . . no
C15 C16 1.3951 . . no
N11 H11 1.0090 . . no
C12 H12 1.0830 . . no
C14 H14 1.0830 . . no
C15 H15 1.0830 . . no
C16 H16 1.0831 . . no
Br23 C23 1.9042 . . no
N21 C22 1.3763 . . no
N21 C26 1.3490 . . no
C22 C23 1.3870 . . no
C23 C24 1.3562 . . no
C24 C25 1.3344 . . no
C25 C26 1.3725 . . no
N21 H21 1.0090 . . no
C22 H22 1.0830 . . no
C24 H24 1.0830 . . no
C25 H25 1.0829 . . no
C26 H26 1.0830 . . no
Br1 Cu1 2.392(1) . . no
Br2 Cu1 2.373(2) . . no
Br3 Cu1 2.383(2) . . no
Br4 Cu1 2.3908(18) . . no

loop_
_geom_torsion_atom_site_label_1
_geom_torsion_atom_site_label_2
_geom_torsion_atom_site_label_3
_geom_torsion_atom_site_label_4
_geom_torsion
_geom_torsion_site_symmetry_1
_geom_torsion_site_symmetry_2
_geom_torsion_site_symmetry_3
_geom_torsion_site_symmetry_4
_geom_torsion_publ_flag
C16 N11 C12 C13 0.53 . . . . no
C12 N11 C16 C15 -1.29 . . . . no
N11 C12 C13 Br13 -179.48 . . . . no
N11 C12 C13 C14 -0.28 . . . . no
Br13 C13 C14 C15 179.46 . . . . no
C12 C13 C14 C15 0.28 . . . . no
C13 C14 C15 C16 0.46 . . . . no
C14 C15 C16 N11 1.24 . . . . no
C16 N11 C12 H12 -179.00 . . . . no
H11 N11 C12 C13 -179.00 . . . . no
H11 N11 C12 H12 1.00 . . . . no
C12 N11 C16 H16 179.00 . . . . no
H11 N11 C16 C15 179.00 . . . . no
H11 N11 C16 H16 -1.00 . . . . no
H12 C12 C13 Br13 1.00 . . . . no
H12 C12 C13 C14 179.72 . . . . no
Br13 C13 C14 H14 -1.00 . . . . no
C12 C13 C14 H14 -179.71 . . . . no
C13 C14 C15 H15 -179.53 . . . . no
H14 C14 C15 C16 -179.54 . . . . no
H14 C14 C15 H15 0.47 . . . . no
C14 C15 C16 H16 -179.00 . . . . no
H15 C15 C16 N11 -179.00 . . . . no
H15 C15 C16 H16 1.00 . . . . no
C26 N21 C22 C23 -0.17 . . . . no
C22 N21 C26 C25 0.56 . . . . no
N21 C22 C23 Br23 -179.95 . . . . no
N21 C22 C23 C24 -0.81 . . . . no
Br23 C23 C24 C25 -179.93 . . . . no
C22 C23 C24 C25 0.70 . . . . no
C23 C24 C25 C26 -0.07 . . . . no
C24 C25 C26 N21 -0.69 . . . . no
C26 N21 C22 H22 179.83 . . . . no
H21 N21 C22 C23 179.84 . . . . no
H21 N21 C22 H22 -0.16 . . . . no
C22 N21 C26 H26 -179.00 . . . . no
H21 N21 C26 C25 -179.00 . . . . no
H21 N21 C26 H26 1.00 . . . . no
H22 C22 C23 Br23 0.05 . . . . no
H22 C22 C23 C24 179.00 . . . . no
Br23 C23 C24 H24 0.06 . . . . no
C22 C23 C24 H24 -179.00 . . . . no
C23 C24 C25 H25 179.94 . . . . no
H24 C24 C25 C26 179.94 . . . . no
H24 C24 C25 H25 -0.06 . . . . no
C24 C25 C26 H26 179.00 . . . . no
H25 C25 C26 N21 179.00 . . . . no
H25 C25 C26 H26 -1.00 . . . . no
